data_2102808
loop_
_publ_author_name
'\<Lubom\'ir Smr\<cok'
'Vladim\'ir Jor\'ik '
'Eva Scholtzova\'a'
'Viktor Milata'

_publ_section_title
;
 <i>Ab initio</i> structure determination of
 5-anilinomethylene-2,2-dimethyl-1,3-dioxane-4,6-dione from laboratory
 powder data -- a combined use of X-ray, molecular and solid-state DFT
 study
;
_journal_coeditor_code AV5081
_journal_date_accepted 2007-02-07
_journal_date_recd_electronic 2006-11-23
_journal_issue 3
_journal_name_full 'Acta Crystallographica Section B'
_journal_page_first 477
_journal_page_last 484
_journal_paper_category FA
_journal_paper_doi 10.1107/S0108768107006568
_journal_volume 63
_journal_year 2007
_chemical_formula_moiety 'C13 H13 N O4'
_chemical_formula_sum 'C13 H13 N O4'
_chemical_formula_weight 247.24
_chemical_melting_point 429.15
_chemical_name_systematic
;
5-anilinomethylene-2,2-dimethyl-1,3-dioxane-4,6-dione
;
_space_group_IT_number 2
_symmetry_cell_setting triclinic
_symmetry_space_group_name_Hall '-P 1'
_symmetry_space_group_name_H-M 'P -1'
_cell_angle_alpha 97.8790
_cell_angle_beta 103.8910
_cell_angle_gamma 71.4570
_cell_formula_units_Z 2
_cell_length_a 10.60310
_cell_length_b 11.59680
_cell_length_c 5.50320
_cell_measurement_temperature 300
_cell_measurement_theta_max 80
_cell_measurement_theta_min 3
_cell_volume 621.434
_diffrn_ambient_temperature 300(2)
_diffrn_measurement_device_type 'Stoe Stadi-P diffractometer'
_diffrn_radiation_monochromator Ge(111)
_diffrn_radiation_source 'fine-focus sealed tube'
_diffrn_radiation_wavelength 1.78892
_exptl_crystal_colour ' yellow'
_cod_data_source_file av5081.cif
_cod_data_source_block pow
_cod_depositor_comments
;
The following automatic conversions were performed:
'_symmetry_cell_setting' value 'Triclinic' changed to 'triclinic'
according to '/home/saulius/struct/CIF-dictionaries/cif_core.dic'
dictionary named 'cif_core.dic' version 2.4.1 from 2010-06-29.

Automatic conversion script
Id: cif_fix_enum 1527 2010-12-29 10:47:43Z saulius 

The following automatic conversions were performed:

'_chemical_melting_point' value '156C' was changed to '429.15' - it
was converted from degrees Celsius(C) to Kelvins(K).

Automatic conversion script
Id: cif_fix_values 1646 2011-03-28 12:23:43Z adriana 

The following automatic conversions were performed:

'_chemical_melting_point' value '156C' was changed to '429.15' - it
was converted from degrees Celsius(C) to
Kelvins(K).

'_symmetry_cell_setting' value 'Triclinic' changed to
'triclinic' according to
/home/saulius/struct/CIF-dictionaries/cif_core.dic dictionary named
'cif_core.dic' version 2.4.1 from 2010-06-29.

Automatic conversion script
Id: cif_fix_values 1715 2011-07-08 13:25:40Z adriana 
;
_cod_original_cell_volume 621.43
_cod_database_code 2102808

loop_
_symmetry_equiv_pos_site_id
_symmetry_equiv_pos_as_xyz
1 x,y,z
2 -x,-y,-z

loop_
_atom_site_type_symbol
_atom_site_label
_atom_site_fract_x
_atom_site_fract_y
_atom_site_fract_z
_atom_site_U_iso_or_equiv
_atom_site_thermal_displace_type
_atom_site_occupancy
O o1 -0.18118 0.25399 0.11553 0.0500 Uiso 1.000
O o3 -0.08713 0.34986 -0.12582 0.0500 Uiso 1.000
O o4 0.12844 0.27052 -0.18054 0.0500 Uiso 1.000
O o6 -0.05771 0.07945 0.29910 0.0500 Uiso 1.000
N n1 0.21464 -0.00098 0.30875 0.0500 Uiso 1.000
C c10 0.34367 -0.08712 0.37325 0.0500 Uiso 1.000
C c11 0.44853 -0.10153 0.24797 0.0500 Uiso 1.000
C c12 0.57416 -0.18704 0.32315 0.0500 Uiso 1.000
C c13 0.59601 -0.25921 0.52160 0.0500 Uiso 1.000
C c14 0.49046 -0.24573 0.64318 0.0500 Uiso 1.000
C c15 0.36453 -0.16019 0.56993 0.0500 Uiso 1.000
C c9 0.18392 0.09045 0.16347 0.0500 Uiso 1.000
C c5 0.05623 0.17490 0.10000 0.0500 Uiso 1.000
C c4 0.04008 0.26530 -0.07128 0.0500 Uiso 1.000
C c6 -0.05895 0.16536 0.18156 0.0500 Uiso 1.000
C c2 -0.17708 0.37087 0.05006 0.0500 Uiso 1.000
C c7 -0.12772 0.44246 0.28472 0.0500 Uiso 1.000
C c8 -0.31854 0.43254 -0.09035 0.0500 Uiso 1.000
H h1 0.13591 -0.00757 0.38154 0.0600 Uiso 1.000
H h11 0.43256 -0.04794 0.08957 0.0600 Uiso 1.000
H h12 0.65688 -0.19845 0.22797 0.0600 Uiso 1.000
H h13 0.69517 -0.32536 0.57951 0.0600 Uiso 1.000
H h14 0.50525 -0.30095 0.79856 0.0600 Uiso 1.000
H h15 0.28141 -0.14945 0.66329 0.0600 Uiso 1.000
H h9 0.26529 0.10139 0.08850 0.0600 Uiso 1.000
H h71 -0.02579 0.39201 0.38223 0.0750 Uiso 1.000
H h72 -0.12580 0.53058 0.23641 0.0750 Uiso 1.000
H h73 -0.19648 0.45794 0.41412 0.0750 Uiso 1.000
H h81 -0.32100 0.51943 -0.15133 0.0750 Uiso 1.000
H h82 -0.38963 0.45051 0.03538 0.0750 Uiso 1.000
H h83 -0.34917 0.37437 -0.25374 0.0750 Uiso 1.000
